data_4515970
loop_
_publ_author_name
'Kalshetti, Manojkumar G.'
'Argade, Narshinha P.'

_publ_section_title
;
 Diastereoselective Synthesis of (+-)-<i>epi</i>-Subincanadine C.
;
_journal_issue 5
_journal_name_full 'ACS omega'
_journal_page_first 5308
_journal_page_last 5316
_journal_paper_doi 10.1021/acsomega.8b00587
_journal_volume 3
_journal_year 2018
_chemical_formula_moiety 'C22 H26 N2 O'
_chemical_formula_sum 'C22 H26 N2 O'
_chemical_formula_weight 334.46
_space_group_crystal_system monoclinic
_space_group_IT_number 14
_space_group_name_Hall '-P 2ybc'
_space_group_name_H-M_alt 'P 1 21/c 1'
_symmetry_Int_Tables_number 14
_audit_creation_date 2018-04-26
_audit_creation_method
;
Olex2 1.2-beta
(compiled 2017.03.28 svn.r3405 for OlexSys, GUI svn.r5337)
;
_cell_angle_alpha 90
_cell_angle_beta 106.646(6)
_cell_angle_gamma 90
_cell_formula_units_Z 4
_cell_length_a 6.8071(17)
_cell_length_b 23.863(6)
_cell_length_c 11.839(3)
_cell_measurement_reflns_used 2251
_cell_measurement_temperature 296(2)
_cell_measurement_theta_max 24.91
_cell_measurement_theta_min 2.48
_cell_volume 1842.5(8)
_computing_cell_refinement 'SAINT v8.37A (Bruker, 2015)'
_computing_data_reduction 'SAINT v8.37A (Bruker, 2015)'
_computing_molecular_graphics 'Olex2 (Dolomanov et al., 2009)'
_computing_publication_material 'Olex2 (Dolomanov et al., 2009)'
_computing_structure_refinement 'olex2.refine (Bourhis et al., 2015)'
_diffrn_ambient_temperature 296.15
_diffrn_measured_fraction_theta_full 0.9897
_diffrn_measured_fraction_theta_max 0.9897
_diffrn_measurement_device_type 'Bruker APEX-II CCD'
_diffrn_measurement_method '\f and \w scans'
_diffrn_radiation_type 'Mo K\a'
_diffrn_radiation_wavelength 0.71073
_diffrn_reflns_av_R_equivalents 0.0498
_diffrn_reflns_av_unetI/netI 0.0422
_diffrn_reflns_limit_h_max 8
_diffrn_reflns_limit_h_min -7
_diffrn_reflns_limit_k_max 28
_diffrn_reflns_limit_k_min -27
_diffrn_reflns_limit_l_max 14
_diffrn_reflns_limit_l_min -14
_diffrn_reflns_number 14843
_diffrn_reflns_theta_full 25.3896
_diffrn_reflns_theta_max 25.39
_diffrn_reflns_theta_min 1.71
_diffrn_standards_number 0
_exptl_absorpt_coefficient_mu 0.074
_exptl_absorpt_correction_T_max 0.7452
_exptl_absorpt_correction_T_min 0.7132
_exptl_absorpt_correction_type multi-scan
_exptl_absorpt_process_details
'SADABS-2014/5 (Bruker,2014/5) was used for absorption correction. wR2(int) was 0.0690 before and 0.0462 after correction. The Ratio of minimum to maximum transmission is 0.9571. The \l/2 correction factor is Not present.'
_exptl_crystal_colour colourless
_exptl_crystal_colour_primary colourless
_exptl_crystal_density_diffrn 1.2056
_exptl_crystal_description block
_exptl_crystal_F_000 720.2828
_exptl_crystal_size_max 0.15
_exptl_crystal_size_mid 0.1
_exptl_crystal_size_min 0.1
_refine_diff_density_max 0.2433
_refine_diff_density_min -0.2651
_refine_diff_density_rms 0.0579
_refine_ls_d_res_high 0.8288
_refine_ls_d_res_low 11.9316
_refine_ls_goodness_of_fit_ref 1.0451
_refine_ls_hydrogen_treatment constr
_refine_ls_matrix_type full
_refine_ls_number_constraints 41
_refine_ls_number_parameters 230
_refine_ls_number_reflns 3360
_refine_ls_number_restraints 0
_refine_ls_restrained_S_all 1.0451
_refine_ls_R_factor_all 0.0611
_refine_ls_R_factor_gt 0.0424
_refine_ls_shift/su_max 0.0000
_refine_ls_shift/su_mean 0.0000
_refine_ls_structure_factor_coef Fsqd
_refine_ls_weighting_details 'w=1/[\s^2^(Fo^2^)+(0.0459P)^2^+0.3749P] where P=(Fo^2^+2Fc^2^)/3'
_refine_ls_weighting_scheme calc
_refine_ls_wR_factor_gt 0.0951
_refine_ls_wR_factor_ref 0.1054
_reflns_Friedel_coverage 0.0
_reflns_limit_h_max 7
_reflns_limit_h_min -8
_reflns_limit_k_max 28
_reflns_limit_k_min 0
_reflns_limit_l_max 14
_reflns_limit_l_min 0
_reflns_number_gt 2556
_reflns_number_total 3360
_reflns_threshold_expression I>=2u(I)
_cod_data_source_file ao8b00587_si_002.cif
_cod_data_source_block mo_NM_06_0ma
_cod_database_code 4515970
_olex2_refinement_description
;
1. Fixed Uiso
 At 1.2 times of:
  All C(H) groups, All C(H,H) groups, All N(H) groups
 At 1.5 times of:
  All C(H,H,H) groups
2.a Ternary CH refined with riding coordinates:
 C00B(H00B)
2.b Secondary CH2 refined with riding coordinates:
 C00C(H00a,H00c), C00E(H00g,H00h), C00I(H00k,H00l)
2.c Aromatic/amide H refined with riding coordinates:
 N002(H002), C00F(H00i), C00G(H00j), C00J(H00m), C00K(H00n), C00L(H00o),
 C00M(H00p)
2.d Idealised Me refined as rotating group:
 C00D(H00d,H00e,H00f), C00N(H00q,H00r,H00s), C00O(H00t,H00u,H00v), C00P(H00w,
 H00x,H00y)
;
_olex2_submission_special_instructions 'No special instructions were received'

loop_
_space_group_symop_id
_space_group_symop_operation_xyz
1 x,y,z
2 -x,y+1/2,-z+1/2
3 -x,-y,-z
4 x,-y-1/2,z-1/2

loop_
_atom_site_label
_atom_site_type_symbol
_atom_site_fract_x
_atom_site_fract_y
_atom_site_fract_z
_atom_site_U_iso_or_equiv
_atom_site_adp_type
_atom_site_occupancy
_atom_site_refinement_flags_posn
O001 O 0.11669(16) 0.69297(5) 0.30096(11) 0.0323(3) Uani 1.000000 .
N002 N 0.82015(17) 0.77615(6) 0.30975(11) 0.0203(3) Uani 1.000000 .
H002 H 0.92136(17) 0.75352(6) 0.31707(11) 0.0243(4) Uiso 1.000000 R
N003 N 0.31556(18) 0.71112(6) 0.17716(12) 0.0199(3) Uani 1.000000 .
C004 C 0.5400(2) 0.71080(7) 0.18882(14) 0.0186(4) Uani 1.000000 .
C005 C 0.6176(2) 0.76490(7) 0.25098(13) 0.0179(4) Uani 1.000000 .
C006 C 0.4984(2) 0.81071(7) 0.25524(14) 0.0187(4) Uani 1.000000 .
C007 C 0.6328(2) 0.85281(7) 0.32204(13) 0.0192(4) Uani 1.000000 .
C008 C 0.8328(2) 0.82951(7) 0.35451(14) 0.0201(4) Uani 1.000000 .
C009 C 0.4631(2) 0.65636(7) 0.33924(14) 0.0207(4) Uani 1.000000 .
C00A C 0.2774(2) 0.68751(7) 0.27320(15) 0.0214(4) Uani 1.000000 .
C00B C 0.6128(2) 0.65776(7) 0.26672(14) 0.0194(4) Uani 1.000000 .
H00B H 0.7528(2) 0.66315(7) 0.31786(14) 0.0233(4) Uiso 1.000000 R
C00C C 0.2702(2) 0.81249(7) 0.19936(15) 0.0226(4) Uani 1.000000 .
H00a H 0.2009(2) 0.81405(7) 0.26039(15) 0.0272(5) Uiso 1.000000 R
H00c H 0.2345(2) 0.84597(7) 0.15140(15) 0.0272(5) Uiso 1.000000 R
C00D C 0.5832(2) 0.70914(7) 0.06937(14) 0.0248(4) Uani 1.000000 .
H00d H 0.5100(13) 0.6784(3) 0.0238(4) 0.0372(6) Uiso 1.000000 GR
H00e H 0.5392(15) 0.74365(18) 0.0282(4) 0.0372(6) Uiso 1.000000 GR
H00f H 0.7276(3) 0.7043(5) 0.08088(15) 0.0372(6) Uiso 1.000000 GR
C00E C 0.1988(2) 0.76060(7) 0.12247(15) 0.0238(4) Uani 1.000000 .
H00g H 0.2176(2) 0.76665(7) 0.04522(15) 0.0286(5) Uiso 1.000000 R
H00h H 0.0539(2) 0.75439(7) 0.11239(15) 0.0286(5) Uiso 1.000000 R
C00F C 0.6044(2) 0.90691(7) 0.36059(15) 0.0253(4) Uani 1.000000 .
H00i H 0.4746(2) 0.92301(7) 0.34067(15) 0.0303(5) Uiso 1.000000 R
C00G C 1.0015(2) 0.85914(8) 0.42380(15) 0.0270(4) Uani 1.000000 .
H00j H 1.1320(2) 0.84347(8) 0.44530(15) 0.0324(5) Uiso 1.000000 R
C00H C 0.8221(2) 0.52312(7) 0.29335(15) 0.0279(4) Uani 1.000000 .
C00I C 0.6003(2) 0.60412(7) 0.19223(15) 0.0264(4) Uani 1.000000 .
H00k H 0.4639(2) 0.60167(7) 0.13751(15) 0.0316(5) Uiso 1.000000 R
H00l H 0.6966(2) 0.60752(7) 0.14603(15) 0.0316(5) Uiso 1.000000 R
C00J C 0.6445(2) 0.55063(7) 0.26149(15) 0.0281(4) Uani 1.000000 .
H00m H 0.5367(2) 0.53509(7) 0.28456(15) 0.0337(5) Uiso 1.000000 R
C00K C 0.7717(3) 0.93588(8) 0.42841(16) 0.0325(4) Uani 1.000000 .
H00n H 0.7540(3) 0.97181(8) 0.45430(16) 0.0391(5) Uiso 1.000000 R
C00L C 0.9678(3) 0.91217(8) 0.45902(16) 0.0332(5) Uani 1.000000 .
H00o H 1.0781(3) 0.93286(8) 0.50437(16) 0.0398(5) Uiso 1.000000 R
C00M C 0.4856(3) 0.63693(8) 0.44696(16) 0.0310(4) Uani 1.000000 .
H00p H 0.3724(3) 0.63980(8) 0.47572(16) 0.0372(5) Uiso 1.000000 R
C00N C 0.8416(3) 0.46764(8) 0.35608(18) 0.0420(5) Uani 1.000000 .
H00q H 0.7134(6) 0.4583(3) 0.3700(10) 0.0630(8) Uiso 1.000000 GR
H00r H 0.8773(19) 0.43914(12) 0.3082(5) 0.0630(8) Uiso 1.000000 GR
H00s H 0.9465(14) 0.47011(17) 0.4300(5) 0.0630(8) Uiso 1.000000 GR
C00O C 0.6731(3) 0.61096(10) 0.52685(17) 0.0453(6) Uani 1.000000 .
H00t H 0.7817(7) 0.6120(5) 0.4901(6) 0.0679(9) Uiso 1.000000 GR
H00u H 0.7138(13) 0.6314(4) 0.5997(5) 0.0679(9) Uiso 1.000000 GR
H00v H 0.6447(7) 0.57278(19) 0.5423(10) 0.0679(9) Uiso 1.000000 GR
C00P C 1.0162(3) 0.54296(9) 0.27025(19) 0.0431(5) Uani 1.000000 .
H00w H 1.0604(12) 0.5158(3) 0.2229(10) 0.0647(8) Uiso 1.000000 GR
H00x H 0.9917(6) 0.5781(3) 0.2293(11) 0.0647(8) Uiso 1.000000 GR
H00y H 1.1206(7) 0.5476(6) 0.34381(19) 0.0647(8) Uiso 1.000000 GR

loop_
_atom_site_aniso_label
_atom_site_aniso_U_11
_atom_site_aniso_U_22
_atom_site_aniso_U_33
_atom_site_aniso_U_12
_atom_site_aniso_U_13
_atom_site_aniso_U_23
O001 0.0228(6) 0.0273(8) 0.0529(8) 0.0055(5) 0.0207(6) 0.0067(6)
N002 0.0148(6) 0.0205(9) 0.0249(7) 0.0018(5) 0.0047(5) -0.0005(6)
N003 0.0157(6) 0.0188(8) 0.0240(7) 0.0011(5) 0.0038(5) -0.0001(6)
C004 0.0145(7) 0.0200(10) 0.0216(8) -0.0001(6) 0.0054(6) -0.0019(7)
C005 0.0165(7) 0.0218(10) 0.0161(8) -0.0011(6) 0.0057(6) 0.0012(7)
C006 0.0199(8) 0.0193(10) 0.0179(8) 0.0005(6) 0.0071(6) 0.0014(7)
C007 0.0246(8) 0.0185(10) 0.0157(8) -0.0011(6) 0.0075(6) 0.0033(7)
C008 0.0241(8) 0.0205(10) 0.0170(8) -0.0025(6) 0.0079(6) 0.0002(7)
C009 0.0214(8) 0.0151(10) 0.0268(9) 0.0006(6) 0.0091(7) -0.0024(7)
C00A 0.0188(8) 0.0157(10) 0.0308(10) -0.0020(6) 0.0088(7) -0.0036(7)
C00B 0.0160(7) 0.0180(10) 0.0234(9) 0.0019(6) 0.0044(6) -0.0010(7)
C00C 0.0204(8) 0.0192(10) 0.0283(9) 0.0040(6) 0.0069(7) 0.0020(7)
C00D 0.0274(8) 0.0247(11) 0.0234(9) 0.0009(7) 0.0091(7) -0.0028(7)
C00E 0.0177(8) 0.0215(10) 0.0296(10) 0.0031(6) 0.0024(7) 0.0024(7)
C00F 0.0327(9) 0.0213(11) 0.0234(9) 0.0013(7) 0.0108(7) 0.0019(7)
C00G 0.0243(8) 0.0291(11) 0.0250(9) -0.0055(7) 0.0030(7) -0.0000(8)
C00H 0.0318(9) 0.0187(11) 0.0298(10) 0.0005(7) 0.0032(7) -0.0073(8)
C00I 0.0274(9) 0.0225(11) 0.0302(10) 0.0037(7) 0.0100(7) -0.0037(8)
C00J 0.0314(9) 0.0208(11) 0.0339(10) -0.0029(7) 0.0123(8) -0.0058(8)
C00K 0.0490(11) 0.0188(11) 0.0306(10) -0.0056(8) 0.0127(8) -0.0048(8)
C00L 0.0378(10) 0.0297(12) 0.0285(10) -0.0138(8) 0.0039(8) -0.0052(8)
C00M 0.0367(10) 0.0275(11) 0.0349(11) 0.0099(7) 0.0200(8) 0.0044(8)
C00N 0.0458(11) 0.0255(12) 0.0439(12) 0.0031(8) -0.0042(9) -0.0021(9)
C00O 0.0581(13) 0.0506(16) 0.0292(11) 0.0245(10) 0.0157(9) 0.0117(10)
C00P 0.0336(10) 0.0435(14) 0.0502(13) 0.0032(9) 0.0087(9) -0.0031(10)

loop_
_atom_type_symbol
_atom_type_scat_dispersion_real
_atom_type_scat_dispersion_imag
_atom_type_scat_Cromer_Mann_a1
_atom_type_scat_Cromer_Mann_a2
_atom_type_scat_Cromer_Mann_a3
_atom_type_scat_Cromer_Mann_a4
_atom_type_scat_Cromer_Mann_b1
_atom_type_scat_Cromer_Mann_b2
_atom_type_scat_Cromer_Mann_b3
_atom_type_scat_Cromer_Mann_b4
_atom_type_scat_Cromer_Mann_c
_atom_type_scat_source
_atom_type_scat_dispersion_source
H 0.00000 0.00000 0.49300 0.32291 0.14019 0.04081 10.51090 26.12570 3.14236 57.79970 0.0030380000826 'International Tables Volume C Table 6.1.1.4 (pp. 500-502)' 'Henke, Gullikson and Davis, At. Data and Nucl. Data Tables, 1993, 54, 2'
C 0.00347 0.00161 2.31000 1.02000 1.58860 0.86500 20.84390 10.20750 0.56870 51.65120 0.215599998832 'International Tables Volume C Table 6.1.1.4 (pp. 500-502)' 'Henke, Gullikson and Davis, At. Data and Nucl. Data Tables, 1993, 54, 2'
O 0.01158 0.00611 3.04850 2.28680 1.54630 0.86700 13.27710 5.70110 0.32390 32.90890 0.250800013542 'International Tables Volume C Table 6.1.1.4 (pp. 500-502)' 'Henke, Gullikson and Davis, At. Data and Nucl. Data Tables, 1993, 54, 2'
N 0.00653 0.00323 12.21260 3.13220 2.01250 1.16630 0.00570 9.89330 28.99750 0.58260 -11.5290002823 'International Tables Volume C Table 6.1.1.4 (pp. 500-502)' 'Henke, Gullikson and Davis, At. Data and Nucl. Data Tables, 1993, 54, 2'

loop_
_geom_angle_atom_site_label_1
_geom_angle_atom_site_label_2
_geom_angle_atom_site_label_3
_geom_angle
C005 N002 H002 125.74(9)
C008 N002 H002 125.74(8)
C008 N002 C005 108.53(12)
C00A N003 C004 110.86(12)
C00E N003 C004 117.11(12)
C00E N003 C00A 119.59(13)
C005 C004 N003 104.32(12)
C00B C004 N003 101.67(11)
C00B C004 C005 113.52(13)
C00D C004 N003 112.23(12)
C00D C004 C005 109.97(13)
C00D C004 C00B 114.44(13)
C004 C005 N002 124.97(13)
C006 C005 N002 110.02(14)
C006 C005 C004 125.00(13)
C007 C006 C005 106.76(13)
C00C C006 C005 123.62(14)
C00C C006 C007 129.61(14)
C008 C007 C006 106.61(14)
C00F C007 C006 134.39(14)
C00F C007 C008 118.97(14)
C007 C008 N002 108.07(13)
C00G C008 N002 130.26(15)
C00G C008 C007 121.64(16)
C00B C009 C00A 107.57(13)
C00M C009 C00A 121.96(14)
C00M C009 C00B 130.18(14)
N003 C00A O001 125.08(15)
C009 C00A O001 126.80(15)
C009 C00A N003 108.09(12)
C009 C00B C004 101.66(12)
H00B C00B C004 110.29(8)
H00B C00B C009 110.29(8)
C00I C00B C004 112.26(13)
C00I C00B C009 111.79(13)
C00I C00B H00B 110.29(8)
H00a C00C C006 109.55(8)
H00c C00C C006 109.55(9)
H00c C00C H00a 108.1
C00E C00C C006 110.51(13)
C00E C00C H00a 109.55(9)
C00E C00C H00c 109.55(9)
H00d C00D C004 109.5
H00e C00D C004 109.5
H00e C00D H00d 109.5
H00f C00D C004 109.5
H00f C00D H00d 109.5
H00f C00D H00e 109.5
C00C C00E N003 110.43(13)
H00g C00E N003 109.57(8)
H00g C00E C00C 109.57(9)
H00h C00E N003 109.57(8)
H00h C00E C00C 109.57(8)
H00h C00E H00g 108.1
H00i C00F C007 120.51(9)
C00K C00F C007 118.97(16)
C00K C00F H00i 120.51(11)
H00j C00G C008 121.16(10)
C00L C00G C008 117.68(15)
C00L C00G H00j 121.16(9)
C00N C00H C00J 121.21(16)
C00P C00H C00J 124.61(18)
C00P C00H C00N 114.18(15)
H00k C00I C00B 108.50(8)
H00l C00I C00B 108.50(8)
H00l C00I H00k 107.5
C00J C00I C00B 115.07(14)
C00J C00I H00k 108.50(9)
C00J C00I H00l 108.50(9)
C00I C00J C00H 126.72(16)
H00m C00J C00H 116.64(11)
H00m C00J C00I 116.64(9)
H00n C00K C00F 119.44(11)
C00L C00K C00F 121.11(18)
C00L C00K H00n 119.44(11)
C00K C00L C00G 121.63(16)
H00o C00L C00G 119.19(9)
H00o C00L C00K 119.19(11)
H00p C00M C009 116.60(9)
C00O C00M C009 126.81(16)
C00O C00M H00p 116.60(10)
H00q C00N C00H 109.5
H00r C00N C00H 109.5
H00r C00N H00q 109.5
H00s C00N C00H 109.5
H00s C00N H00q 109.5
H00s C00N H00r 109.5
H00t C00O C00M 109.5
H00u C00O C00M 109.5
H00u C00O H00t 109.5
H00v C00O C00M 109.5
H00v C00O H00t 109.5
H00v C00O H00u 109.5
H00w C00P C00H 109.5
H00x C00P C00H 109.5
H00x C00P H00w 109.5
H00y C00P C00H 109.5
H00y C00P H00w 109.5
H00y C00P H00x 109.5

loop_
_geom_bond_atom_site_label_1
_geom_bond_atom_site_label_2
_geom_bond_distance
O001 C00A 1.2358(18)
N002 H002 0.8600
N002 C005 1.3811(18)
N002 C008 1.372(2)
N003 C004 1.4939(18)
N003 C00A 1.359(2)
N003 C00E 1.466(2)
C004 C005 1.505(2)
C004 C00B 1.561(2)
C004 C00D 1.525(2)
C005 C006 1.371(2)
C006 C007 1.434(2)
C006 C00C 1.505(2)
C007 C008 1.418(2)
C007 C00F 1.401(2)
C008 C00G 1.397(2)
C009 C00A 1.482(2)
C009 C00B 1.509(2)
C009 C00M 1.324(2)
C00B H00B 0.9800
C00B C00I 1.543(2)
C00C H00a 0.9700
C00C H00c 0.9700
C00C C00E 1.531(2)
C00D H00d 0.9600
C00D H00e 0.9600
C00D H00f 0.9600
C00E H00g 0.9700
C00E H00h 0.9700
C00F H00i 0.9300
C00F C00K 1.377(2)
C00G H00j 0.9300
C00G C00L 1.372(3)
C00H C00J 1.332(2)
C00H C00N 1.505(3)
C00H C00P 1.501(2)
C00I H00k 0.9700
C00I H00l 0.9700
C00I C00J 1.500(2)
C00J H00m 0.9300
C00K H00n 0.9300
C00K C00L 1.399(3)
C00L H00o 0.9300
C00M H00p 0.9300
C00M C00O 1.489(2)
C00N H00q 0.9600
C00N H00r 0.9600
C00N H00s 0.9600
C00O H00t 0.9600
C00O H00u 0.9600
C00O H00v 0.9600
C00P H00w 0.9600
C00P H00x 0.9600
C00P H00y 0.9600
